data_7024328
loop_
_publ_author_name
'Xie, Yun-Peng'
'Ma, Jian-Fang'
'Yang, Jin'
'Su, Min-Zhong'

_publ_section_title
;
 Monoorganooxotin cage, diorganotin ladders, diorganotin double chain and
 triorganotin single chain formed with phosphonate and arsonate ligands.
;
_journal_issue 6
_journal_name_full 'Dalton transactions (Cambridge, England : 2003)'
_journal_page_first 1568
_journal_page_last 1575
_journal_paper_doi 10.1039/b915255e
_journal_volume 39
_journal_year 2010
_chemical_formula_sum 'C14 H22 As N O6 Sn'
_chemical_formula_weight 493.94
_chemical_name_systematic
;
?
;
_space_group_IT_number 15
_symmetry_cell_setting monoclinic
_symmetry_space_group_name_Hall '-C 2yc'
_symmetry_space_group_name_H-M 'C 1 2/c 1'
_atom_sites_solution_hydrogens geom
_atom_sites_solution_primary direct
_atom_sites_solution_secondary difmap
_audit_creation_method SHELXL-97
_cell_angle_alpha 90.000(2)
_cell_angle_beta 122.929(2)
_cell_angle_gamma 90.000(2)
_cell_formula_units_Z 8
_cell_length_a 21.3171(10)
_cell_length_b 16.9883(11)
_cell_length_c 12.3270(15)
_cell_measurement_reflns_used total
_cell_measurement_temperature 293(2)
_cell_measurement_theta_max 25.06
_cell_measurement_theta_min 1.65
_cell_volume 3746.9(6)
_computing_cell_refinement 'SMART (Bruker, 1997)'
_computing_data_collection 'SMART (Bruker, 1997)'
_computing_data_reduction SAINT
_computing_molecular_graphics 'SHELXTL-PLUS (Sheldrick, 1990)'
_computing_publication_material SHELXL-97
_computing_structure_refinement 'SHELXL-97 (Sheldrick, 2008)'
_computing_structure_solution 'SHELXL-97 (Sheldrick, 2008)'
_diffrn_ambient_temperature 293(2)
_diffrn_measured_fraction_theta_full 1.000
_diffrn_measured_fraction_theta_max 1.000
_diffrn_measurement_device_type 'Bruker APEX CCD area-detector'
_diffrn_measurement_method '\w scans'
_diffrn_radiation_monochromator graphite
_diffrn_radiation_source 'fine-focus sealed tube'
_diffrn_radiation_type MoK\a
_diffrn_radiation_wavelength 0.71073
_diffrn_reflns_av_R_equivalents 0.0340
_diffrn_reflns_av_sigmaI/netI 0.0386
_diffrn_reflns_limit_h_max 25
_diffrn_reflns_limit_h_min -23
_diffrn_reflns_limit_k_max 20
_diffrn_reflns_limit_k_min -20
_diffrn_reflns_limit_l_max 11
_diffrn_reflns_limit_l_min -14
_diffrn_reflns_number 9411
_diffrn_reflns_theta_full 25.00
_diffrn_reflns_theta_max 25.06
_diffrn_reflns_theta_min 1.65
_diffrn_standards_number 0
_exptl_absorpt_coefficient_mu 3.143
_exptl_absorpt_correction_T_max 0.708
_exptl_absorpt_correction_T_min 0.616
_exptl_absorpt_correction_type multi-scan
_exptl_absorpt_process_details 'SADABS (Sheldrick, 1996)'
_exptl_crystal_colour colorless
_exptl_crystal_density_diffrn 1.751
_exptl_crystal_density_method 'not measured'
_exptl_crystal_description block
_exptl_crystal_F_000 1952
_exptl_crystal_size_max 0.163
_exptl_crystal_size_mid 0.133
_exptl_crystal_size_min 0.111
_refine_diff_density_max 1.266
_refine_diff_density_min -0.978
_refine_diff_density_rms 0.129
_refine_ls_extinction_method none
_refine_ls_goodness_of_fit_ref 1.054
_refine_ls_hydrogen_treatment mixed
_refine_ls_matrix_type full
_refine_ls_number_parameters 182
_refine_ls_number_reflns 3329
_refine_ls_number_restraints 5
_refine_ls_restrained_S_all 1.055
_refine_ls_R_factor_all 0.0707
_refine_ls_R_factor_gt 0.0514
_refine_ls_shift/su_max 0.202
_refine_ls_shift/su_mean 0.014
_refine_ls_structure_factor_coef Fsqd
_refine_ls_weighting_details 'calc w=1/[\s^2^(Fo^2^)+(0.0765P)^2^+23.2170P] where P=(Fo^2^+2Fc^2^)/3'
_refine_ls_weighting_scheme calc
_refine_ls_wR_factor_gt 0.1396
_refine_ls_wR_factor_ref 0.1535
_reflns_number_gt 2486
_reflns_number_total 3329
_reflns_threshold_expression >2\s(I)
_cod_data_source_file b915255e.txt
_cod_data_source_block compound-3
_cod_depositor_comments
;
The following automatic conversions were performed:

'_symmetry_cell_setting' value 'Monoclinic' changed to 'monoclinic'
according to /home/saulius/struct/CIF-dictionaries/cif_core.dic
dictionary named 'cif_core.dic' version 2.4.2 from 2011-04-26.

Automatic conversion script
Id: cif_fix_values 1891 2012-01-12 08:04:46Z andrius 
;
_cod_original_cell_volume 3746.9(5)
_cod_original_sg_symbol_H-M c2/c
_cod_database_code 7024328

loop_
_symmetry_equiv_pos_as_xyz
'x, y, z'
'-x, y, -z+1/2'
'x+1/2, y+1/2, z'
'-x+1/2, y+1/2, -z+1/2'
'-x, -y, -z'
'x, -y, z-1/2'
'-x+1/2, -y+1/2, -z'
'x+1/2, -y+1/2, z-1/2'

loop_
_atom_site_label
_atom_site_type_symbol
_atom_site_fract_x
_atom_site_fract_y
_atom_site_fract_z
_atom_site_U_iso_or_equiv
_atom_site_adp_type
_atom_site_occupancy
_atom_site_symmetry_multiplicity
_atom_site_calc_flag
_atom_site_refinement_flags
C1 C 0.3193(6) 0.3748(6) 0.3932(9) 0.079(3) Uani 1 1 d .
H1A H 0.2665 0.3881 0.3434 0.095 Uiso 1 1 calc R
H1B H 0.3348 0.3712 0.3326 0.095 Uiso 1 1 calc R
C2 C 0.3263(6) 0.2934(6) 0.4483(10) 0.083(3) Uani 1 1 d .
H2A H 0.3786 0.2782 0.4975 0.099 Uiso 1 1 calc R
H2B H 0.3095 0.2949 0.5072 0.099 Uiso 1 1 calc R
C3 C 0.2817(8) 0.2320(7) 0.3455(12) 0.110(4) Uani 1 1 d .
H3A H 0.2289 0.2435 0.3039 0.132 Uiso 1 1 calc R
H3B H 0.2939 0.2353 0.2803 0.132 Uiso 1 1 calc R
C4 C 0.2963(9) 0.1492(8) 0.3980(14) 0.133(5) Uani 1 1 d .
H4A H 0.2666 0.1130 0.3286 0.199 Uiso 1 1 calc R
H4B H 0.2833 0.1451 0.4611 0.199 Uiso 1 1 calc R
H4C H 0.3483 0.1369 0.4376 0.199 Uiso 1 1 calc R
C5 C 0.4665(5) 0.3296(4) 0.9266(8) 0.058(2) Uani 1 1 d .
C6 C 0.5027(5) 0.3265(5) 1.0606(8) 0.066(2) Uani 1 1 d .
H6 H 0.5118 0.3729 1.1069 0.079 Uiso 1 1 calc R
C7 C 0.5251(6) 0.2561(5) 1.1249(9) 0.076(3) Uani 1 1 d .
H7 H 0.5508 0.2555 1.2146 0.091 Uiso 1 1 calc R
C8 C 0.5103(6) 0.1868(6) 1.0592(10) 0.082(3) Uani 1 1 d .
C9 C 0.4729(7) 0.1900(5) 0.9255(10) 0.088(3) Uani 1 1 d .
C10 C 0.4521(6) 0.2609(5) 0.8603(8) 0.069(3) Uani 1 1 d .
H10 H 0.4282 0.2618 0.7708 0.083 Uiso 1 1 calc R
C11 C 0.3436(6) 0.5758(6) 0.5668(12) 0.089(3) Uani 1 1 d D
H11A H 0.3472 0.5640 0.6470 0.107 Uiso 1 1 calc R
H11B H 0.3824 0.6142 0.5884 0.107 Uiso 1 1 calc R
C12 C 0.2713(13) 0.6191(16) 0.485(3) 0.306(16) Uiso 1 1 d D
H12A H 0.2679 0.6629 0.5325 0.367 Uiso 1 1 calc R
H12B H 0.2659 0.6388 0.4068 0.367 Uiso 1 1 calc R
C13 C 0.2131(12) 0.557(2) 0.455(4) 0.36(2) Uiso 1 1 d D
H13A H 0.2354 0.5112 0.5096 0.434 Uiso 1 1 calc R
H13B H 0.1864 0.5416 0.3654 0.434 Uiso 1 1 calc R
C14 C 0.162(2) 0.600(2) 0.486(4) 0.37(2) Uiso 1 1 d D
H14A H 0.1254 0.5638 0.4784 0.548 Uiso 1 1 calc R
H14B H 0.1381 0.6426 0.4269 0.548 Uiso 1 1 calc R
H14C H 0.1913 0.6197 0.5729 0.548 Uiso 1 1 calc R
N1 N 0.4515(8) 0.1201(9) 0.8466(16) 0.145(5) Uiso 1 1 d .
O1 O 0.4001(3) 0.4037(3) 0.6822(5) 0.0606(15) Uani 1 1 d .
O2 O 0.5110(3) 0.4874(3) 0.8920(5) 0.0522(13) Uani 1 1 d .
O3 O 0.3738(3) 0.4728(3) 0.8554(5) 0.0616(15) Uani 1 1 d .
O4 O 0.5345(6) 0.1205(4) 1.1317(8) 0.102(3) Uani 1 1 d D
O5 O 0.4749(6) 0.0545(7) 0.9066(12) 0.146(4) Uiso 1 1 d .
O6 O 0.4175(7) 0.1238(8) 0.7286(15) 0.177(5) Uiso 1 1 d .
As1 As 0.43610(5) 0.42724(4) 0.83598(7) 0.0497(3) Uani 1 1 d .
Sn1 Sn 0.37754(3) 0.47199(3) 0.51816(5) 0.0536(2) Uani 1 1 d .
H8A H 0.493(4) 0.098(6) 1.067(8) 0.10(4) Uiso 1 1 d D

loop_
_atom_site_aniso_label
_atom_site_aniso_U_11
_atom_site_aniso_U_22
_atom_site_aniso_U_33
_atom_site_aniso_U_23
_atom_site_aniso_U_13
_atom_site_aniso_U_12
C1 0.112(8) 0.070(6) 0.051(5) -0.013(5) 0.041(5) -0.021(6)
C2 0.104(8) 0.085(7) 0.073(7) -0.026(5) 0.056(6) -0.029(6)
C3 0.142(11) 0.088(8) 0.087(8) -0.022(7) 0.055(8) -0.047(8)
C4 0.188(15) 0.097(10) 0.125(12) -0.047(9) 0.093(11) -0.057(10)
C5 0.086(6) 0.043(4) 0.049(5) 0.005(4) 0.039(4) 0.000(4)
C6 0.097(7) 0.052(5) 0.055(5) 0.005(4) 0.045(5) 0.006(5)
C7 0.115(8) 0.061(6) 0.053(5) 0.006(4) 0.046(6) 0.000(5)
C8 0.114(8) 0.057(6) 0.073(7) 0.015(5) 0.051(6) -0.004(5)
C9 0.140(10) 0.044(5) 0.061(6) -0.013(4) 0.042(6) -0.012(5)
C10 0.111(8) 0.047(5) 0.046(5) 0.001(4) 0.040(5) -0.002(5)
C11 0.113(9) 0.072(7) 0.097(8) 0.012(6) 0.068(7) 0.023(6)
O1 0.100(4) 0.048(3) 0.038(3) -0.008(2) 0.039(3) -0.016(3)
O2 0.073(3) 0.044(3) 0.040(3) -0.002(2) 0.030(3) -0.004(2)
O3 0.076(4) 0.064(4) 0.036(3) -0.009(2) 0.025(3) 0.003(3)
O4 0.153(8) 0.057(4) 0.080(5) 0.025(4) 0.054(6) 0.010(5)
As1 0.0760(6) 0.0399(4) 0.0325(4) -0.0031(3) 0.0290(4) -0.0051(4)
Sn1 0.0734(4) 0.0493(3) 0.0365(3) -0.0014(2) 0.0288(3) -0.0016(3)

loop_
_atom_type_symbol
_atom_type_description
_atom_type_scat_dispersion_real
_atom_type_scat_dispersion_imag
_atom_type_scat_source
C C 0.0033 0.0016 'International Tables Vol C Tables 4.2.6.8 and 6.1.1.4'
H H 0.0000 0.0000 'International Tables Vol C Tables 4.2.6.8 and 6.1.1.4'
N N 0.0061 0.0033 'International Tables Vol C Tables 4.2.6.8 and 6.1.1.4'
O O 0.0106 0.0060 'International Tables Vol C Tables 4.2.6.8 and 6.1.1.4'
As As 0.0499 2.0058 'International Tables Vol C Tables 4.2.6.8 and 6.1.1.4'
Sn Sn -0.6537 1.4246 'International Tables Vol C Tables 4.2.6.8 and 6.1.1.4'

loop_
_geom_angle_atom_site_label_1
_geom_angle_atom_site_label_2
_geom_angle_atom_site_label_3
_geom_angle
_geom_angle_site_symmetry_1
_geom_angle_site_symmetry_3
C2 C1 Sn1 120.4(6) . .
C2 C1 H1A 107.2 . .
Sn1 C1 H1A 107.2 . .
C2 C1 H1B 107.2 . .
Sn1 C1 H1B 107.2 . .
H1A C1 H1B 106.9 . .
C3 C2 C1 113.0(9) . .
C3 C2 H2A 109.0 . .
C1 C2 H2A 109.0 . .
C3 C2 H2B 109.0 . .
C1 C2 H2B 109.0 . .
H2A C2 H2B 107.8 . .
C4 C3 C2 113.3(10) . .
C4 C3 H3A 108.9 . .
C2 C3 H3A 108.9 . .
C4 C3 H3B 108.9 . .
C2 C3 H3B 108.9 . .
H3A C3 H3B 107.7 . .
C3 C4 H4A 109.5 . .
C3 C4 H4B 109.5 . .
H4A C4 H4B 109.5 . .
C3 C4 H4C 109.5 . .
H4A C4 H4C 109.5 . .
H4B C4 H4C 109.5 . .
C10 C5 C6 118.6(8) . .
C10 C5 As1 120.0(6) . .
C6 C5 As1 121.3(6) . .
C7 C6 C5 120.9(8) . .
C7 C6 H6 119.6 . .
C5 C6 H6 119.6 . .
C8 C7 C6 120.9(9) . .
C8 C7 H7 119.5 . .
C6 C7 H7 119.5 . .
O4 C8 C7 116.3(9) . .
O4 C8 C9 125.6(10) . .
C7 C8 C9 118.1(9) . .
C10 C9 C8 121.3(9) . .
C10 C9 N1 116.3(10) . .
C8 C9 N1 122.4(11) . .
C5 C10 C9 120.2(8) . .
C5 C10 H10 119.9 . .
C9 C10 H10 119.9 . .
C12 C11 Sn1 127.3(15) . .
C12 C11 H11A 105.4 . .
Sn1 C11 H11A 105.5 . .
C12 C11 H11B 105.6 . .
Sn1 C11 H11B 105.4 . .
H11A C11 H11B 106.1 . .
C13 C12 C11 103.4(16) . .
C13 C12 H12A 111.1 . .
C11 C12 H12A 111.1 . .
C13 C12 H12B 111.1 . .
C11 C12 H12B 111.1 . .
H12A C12 H12B 109.1 . .
C12 C13 C14 102(3) . .
C12 C13 H13A 111.2 . .
C14 C13 H13A 111.4 . .
C12 C13 H13B 111.3 . .
C14 C13 H13B 111.5 . .
H13A C13 H13B 109.1 . .
C13 C14 H14A 109.0 . .
C13 C14 H14B 109.6 . .
H14A C14 H14B 109.5 . .
C13 C14 H14C 109.8 . .
H14A C14 H14C 109.5 . .
H14B C14 H14C 109.5 . .
O6 N1 O5 121.7(16) . .
O6 N1 C9 121.6(15) . .
O5 N1 C9 116.5(14) . .
As1 O1 Sn1 132.3(3) . .
As1 O2 Sn1 135.4(3) . 2_656
As1 O3 Sn1 134.5(3) . 6_566
C8 O4 H8A 86(8) . .
O3 As1 O1 111.5(3) . .
O3 As1 O2 108.0(3) . .
O1 As1 O2 111.0(3) . .
O3 As1 C5 111.4(3) . .
O1 As1 C5 105.0(3) . .
O2 As1 C5 109.9(3) . .
O2 Sn1 C11 102.6(4) 2_656 .
O2 Sn1 C1 123.0(3) 2_656 .
C11 Sn1 C1 134.1(5) . .
O2 Sn1 O1 87.7(2) 2_656 .
C11 Sn1 O1 96.9(3) . .
C1 Sn1 O1 90.4(3) . .
O2 Sn1 O3 83.8(2) 2_656 6_565
C11 Sn1 O3 93.2(3) . 6_565
C1 Sn1 O3 87.3(3) . 6_565
O1 Sn1 O3 168.0(2) . 6_565

loop_
_geom_bond_atom_site_label_1
_geom_bond_atom_site_label_2
_geom_bond_distance
_geom_bond_site_symmetry_2
C1 C2 1.511(14) .
C1 Sn1 2.136(9) .
C1 H1A 0.9700 .
C1 H1B 0.9700 .
C2 C3 1.513(14) .
C2 H2A 0.9700 .
C2 H2B 0.9700 .
C3 C4 1.507(18) .
C3 H3A 0.9700 .
C3 H3B 0.9700 .
C4 H4A 0.9600 .
C4 H4B 0.9600 .
C4 H4C 0.9600 .
C5 C10 1.360(11) .
C5 C6 1.393(11) .
C5 As1 1.906(8) .
C6 C7 1.370(12) .
C6 H6 0.9300 .
C7 C8 1.364(13) .
C7 H7 0.9300 .
C8 O4 1.354(11) .
C8 C9 1.388(14) .
C9 C10 1.381(12) .
C9 N1 1.443(16) .
C10 H10 0.9300 .
C11 C12 1.498(17) .
C11 Sn1 2.113(10) .
C11 H11A 0.9700 .
C11 H11B 0.9700 .
C12 C13 1.510(18) .
C12 H12A 0.9700 .
C12 H12B 0.9700 .
C13 C14 1.510(19) .
C13 H13A 0.9700 .
C13 H13B 0.9700 .
C14 H14A 0.9600 .
C14 H14B 0.9600 .
C14 H14C 0.9600 .
N1 O6 1.224(17) .
N1 O5 1.279(16) .
O1 As1 1.662(5) .
O1 Sn1 2.146(5) .
O2 As1 1.695(5) .
O2 Sn1 2.020(6) 2_656
O3 As1 1.662(6) .
O3 Sn1 2.177(5) 6_566
O4 H8A 0.89(2) .
Sn1 O2 2.020(6) 2_656
Sn1 O3 2.177(5) 6_565
